data_7248717
loop_
_publ_author_name
'Shaikh, Samir R.'
'Gawade, Rupesh L.'
'Dabke, Niteen B.'
'Dash, Soumya R.'
'Vanka, Kumar'
'Gonnade, Rajesh G.'

_publ_section_title
;
 Crystal engineering for intramolecular \p--\p stacking: effect of
 substitution of electron-donating and electron-withdrawing groups on the
 molecular geometry in conformationally flexible Sulfoesters and
 sulfonamides
;
_journal_issue 26
_journal_name_full CrystEngComm
_journal_page_first 3557
_journal_page_last 3573
_journal_paper_doi 10.1039/D4CE00309H
_journal_volume 26
_journal_year 2024
_chemical_formula_moiety 'C13 H13 Cl N2 O2 S'
_chemical_formula_sum 'C13 H13 Cl N2 O2 S'
_chemical_formula_weight 296.76
_space_group_crystal_system monoclinic
_space_group_IT_number 14
_space_group_name_Hall '-P 2ybc'
_space_group_name_H-M_alt 'P 1 21/c 1'
_atom_sites_solution_hydrogens mixed
_atom_sites_solution_primary direct
_atom_sites_solution_secondary 'difference Fourier'
_audit_creation_method SHELXL-2018/3
_audit_update_record
;
2024-03-02 deposited with the CCDC.	2024-05-27 downloaded from the CCDC.
;
_cell_angle_alpha 90
_cell_angle_beta 116.423(7)
_cell_angle_gamma 90
_cell_formula_units_Z 4
_cell_length_a 14.225(3)
_cell_length_b 7.0381(14)
_cell_length_c 14.882(3)
_cell_measurement_reflns_used 9907
_cell_measurement_temperature 100(2)
_cell_measurement_theta_max 30.54
_cell_measurement_theta_min 3.20
_cell_volume 1334.3(5)
_computing_cell_refinement 'SAINT (Bruker, 2016)'
_computing_data_collection 'APEX3 (Bruker, 2016)'
_computing_data_reduction 'SAINT (Bruker, 2016)'
_computing_molecular_graphics 'Bruker SHELXTL, Mercury 2020.20'
_computing_publication_material 'Bruker SHELXTL'
_computing_structure_refinement 'SHELXL-2018/3 (Sheldrick, 2018)'
_computing_structure_solution 'SHELXT 2014/5 (Sheldrick, 2014)'
_diffrn_ambient_temperature 100(2)
_diffrn_detector 'Photon II CPAD Area Detector'
_diffrn_detector_area_resol_mean 7.39
_diffrn_measured_fraction_theta_full 0.980
_diffrn_measured_fraction_theta_max 0.987
_diffrn_measurement_device '\k-geometry diffractometer'
_diffrn_measurement_device_type 'Bruker D8 VENTURE Kappa Duo PHOTON II CPAD'
_diffrn_measurement_method '\f and \w scans'
_diffrn_radiation_monochromator 'multilayer mirrors'
_diffrn_radiation_type MoK\a
_diffrn_radiation_wavelength 0.71073
_diffrn_reflns_av_R_equivalents 0.0196
_diffrn_reflns_av_unetI/netI 0.0097
_diffrn_reflns_Laue_measured_fraction_full 0.980
_diffrn_reflns_Laue_measured_fraction_max 0.987
_diffrn_reflns_limit_h_max 20
_diffrn_reflns_limit_h_min -20
_diffrn_reflns_limit_k_max 10
_diffrn_reflns_limit_k_min -10
_diffrn_reflns_limit_l_max 21
_diffrn_reflns_limit_l_min -21
_diffrn_reflns_number 41523
_diffrn_reflns_point_group_measured_fraction_full 0.980
_diffrn_reflns_point_group_measured_fraction_max 0.987
_diffrn_reflns_theta_full 25.242
_diffrn_reflns_theta_max 30.512
_diffrn_reflns_theta_min 2.748
_diffrn_source 'micro-focus sealed tube'
_diffrn_source_type 'Incoatech I\mS HB'
_exptl_absorpt_coefficient_mu 0.441
_exptl_absorpt_correction_T_max 0.7461
_exptl_absorpt_correction_T_min 0.7029
_exptl_absorpt_correction_type multi-scan
_exptl_absorpt_process_details 'SADABS,(Bruker, 2006)'
_exptl_crystal_colour colourless
_exptl_crystal_density_diffrn 1.477
_exptl_crystal_description block
_exptl_crystal_F_000 616
_exptl_crystal_size_max 0.400
_exptl_crystal_size_mid 0.340
_exptl_crystal_size_min 0.230
_refine_diff_density_max 0.461
_refine_diff_density_min -0.337
_refine_diff_density_rms 0.045
_refine_ls_extinction_method none
_refine_ls_goodness_of_fit_ref 1.065
_refine_ls_hydrogen_treatment mixed
_refine_ls_matrix_type full
_refine_ls_number_parameters 176
_refine_ls_number_reflns 4025
_refine_ls_number_restraints 0
_refine_ls_restrained_S_all 1.065
_refine_ls_R_factor_all 0.0276
_refine_ls_R_factor_gt 0.0265
_refine_ls_shift/su_max 0.003
_refine_ls_shift/su_mean 0.000
_refine_ls_structure_factor_coef Fsqd
_refine_ls_weighting_details 'w=1/[\s^2^(Fo^2^)+(0.0358P)^2^+0.5479P] where P=(Fo^2^+2Fc^2^)/3'
_refine_ls_weighting_scheme calc
_refine_ls_wR_factor_gt 0.0728
_refine_ls_wR_factor_ref 0.0737
_reflns_Friedel_coverage 0.000
_reflns_number_gt 3842
_reflns_number_total 4025
_reflns_threshold_expression 'I > 2\s(I)'
_cod_data_source_file d4ce00309h2.cif
_cod_data_source_block 3c
_cod_depositor_comments
;
The following automatic conversions were performed:

data item '_exptl_absorpt_correction_type' value 'MULTI-SCAN' was
changed to 'multi-scan' in accordance with the
/home/data/users/saulius/crontab/automatic-downloads/rss-feeds/RSC/lib/dictionaries/cif_core.dic
dictionary named 'cif_core.dic' version 2.4.2 last updated on
2011-04-26.

data item '_atom_sites_solution_primary' value 'direct method' was
changed to 'direct'.

Automatic conversion script
Id: cif_fix_values 8170 2020-07-09 18:12:32Z antanas 

 Adding full bibliography for 7248707--7248724.cif.
;
_cod_original_sg_symbol_H-M 'P 21/c'
_cod_database_code 7248717
_shelx_shelxl_version_number 2018/3
_shelx_space_group_comment
;
The symmetry employed for this shelxl refinement is uniquely defined
by the following loop, which should always be used as a source of
symmetry information in preference to the above space-group names.
They are only intended as comments.
;
_shelx_estimated_absorpt_t_min 0.843
_shelx_estimated_absorpt_t_max 0.905

loop_
_space_group_symop_operation_xyz
'x, y, z'
'-x, y+1/2, -z+1/2'
'-x, -y, -z'
'x, -y-1/2, z-1/2'

loop_
_atom_site_label
_atom_site_type_symbol
_atom_site_fract_x
_atom_site_fract_y
_atom_site_fract_z
_atom_site_U_iso_or_equiv
_atom_site_adp_type
_atom_site_occupancy
_atom_site_site_symmetry_order
_atom_site_calc_flag
_atom_site_refinement_flags_posn
_atom_site_refinement_flags_adp
_atom_site_refinement_flags_occupancy
_atom_site_disorder_assembly
_atom_site_disorder_group
Cl1 Cl 0.63166(2) 0.29078(4) 0.53211(2) 0.02379(7) Uani 1 1 d . . . . .
S1 S 0.27845(2) 0.29593(3) 0.67376(2) 0.01540(6) Uani 1 1 d . . . . .
O1 O 0.23769(6) 0.10519(10) 0.66082(6) 0.02323(15) Uani 1 1 d . . . . .
O2 O 0.31992(6) 0.38385(12) 0.77104(5) 0.02377(15) Uani 1 1 d . . . . .
N1 N 0.18389(6) 0.42437(11) 0.59577(6) 0.01486(14) Uani 1 1 d . . . . .
H1N H 0.1500(12) 0.372(2) 0.5392(11) 0.030(4) Uiso 1 1 d . . . . .
N2 N -0.05543(6) 0.68863(11) 0.60894(6) 0.01593(14) Uani 1 1 d . . . . .
C1 C 0.53454(7) 0.29127(13) 0.57299(7) 0.01678(16) Uani 1 1 d . . . . .
C2 C 0.43842(7) 0.20700(13) 0.51237(7) 0.01772(17) Uani 1 1 d . . . . .
H2 H 0.426126 0.150304 0.450171 0.021 Uiso 1 1 calc R U . . .
C3 C 0.36094(7) 0.20784(13) 0.54506(7) 0.01640(16) Uani 1 1 d . . . . .
H3 H 0.295010 0.149569 0.505614 0.020 Uiso 1 1 calc R U . . .
C4 C 0.38013(7) 0.29452(12) 0.63606(6) 0.01412(15) Uani 1 1 d . . . . .
C5 C 0.47660(7) 0.37878(13) 0.69582(7) 0.01727(16) Uani 1 1 d . . . . .
H5 H 0.488744 0.437308 0.757558 0.021 Uiso 1 1 calc R U . . .
C6 C 0.55520(7) 0.37627(13) 0.66398(7) 0.01857(17) Uani 1 1 d . . . . .
H6 H 0.621772 0.431863 0.703972 0.022 Uiso 1 1 calc R U . . .
C7 C 0.19505(7) 0.63128(13) 0.59156(7) 0.01587(16) Uani 1 1 d . . . . .
H7A H 0.217916 0.663302 0.539540 0.019 Uiso 1 1 calc R U . . .
H7B H 0.249006 0.677975 0.656992 0.019 Uiso 1 1 calc R U . . .
C8 C 0.08988(7) 0.72684(13) 0.56681(6) 0.01523(15) Uani 1 1 d . . . . .
H8A H 0.097211 0.865160 0.559574 0.018 Uiso 1 1 calc R U . . .
H8B H 0.036955 0.678414 0.501304 0.018 Uiso 1 1 calc R U . . .
C9 C 0.04964(7) 0.69553(12) 0.64421(6) 0.01354(15) Uani 1 1 d . . . . .
C10 C 0.11666(7) 0.67953(14) 0.74637(7) 0.01808(17) Uani 1 1 d . . . . .
H10 H 0.190606 0.682600 0.769667 0.022 Uiso 1 1 calc R U . . .
C11 C 0.07421(8) 0.65905(14) 0.81381(7) 0.01942(17) Uani 1 1 d . . . . .
H11 H 0.118869 0.647702 0.883644 0.023 Uiso 1 1 calc R U . . .
C12 C -0.03376(8) 0.65534(13) 0.77824(7) 0.01852(17) Uani 1 1 d . . . . .
H12 H -0.064840 0.643606 0.822774 0.022 Uiso 1 1 calc R U . . .
C13 C -0.09510(7) 0.66932(14) 0.67533(7) 0.01887(17) Uani 1 1 d . . . . .
H13 H -0.169235 0.665007 0.650408 0.023 Uiso 1 1 calc R U . . .

loop_
_atom_site_aniso_label
_atom_site_aniso_U_11
_atom_site_aniso_U_22
_atom_site_aniso_U_33
_atom_site_aniso_U_23
_atom_site_aniso_U_13
_atom_site_aniso_U_12
Cl1 0.01797(11) 0.02678(13) 0.03169(13) 0.00592(9) 0.01561(9) 0.00405(8)
S1 0.01326(10) 0.01910(11) 0.01388(10) 0.00338(7) 0.00609(8) 0.00226(7)
O1 0.0191(3) 0.0201(3) 0.0320(4) 0.0078(3) 0.0127(3) 0.0008(3)
O2 0.0210(3) 0.0372(4) 0.0119(3) 0.0017(3) 0.0063(2) 0.0054(3)
N1 0.0127(3) 0.0176(3) 0.0131(3) 0.0004(3) 0.0047(2) 0.0024(3)
N2 0.0145(3) 0.0181(3) 0.0153(3) -0.0008(3) 0.0068(3) 0.0006(3)
C1 0.0130(4) 0.0172(4) 0.0208(4) 0.0032(3) 0.0082(3) 0.0025(3)
C2 0.0149(4) 0.0215(4) 0.0155(4) -0.0012(3) 0.0056(3) 0.0023(3)
C3 0.0119(3) 0.0190(4) 0.0157(4) -0.0021(3) 0.0037(3) 0.0001(3)
C4 0.0117(3) 0.0148(4) 0.0145(4) 0.0011(3) 0.0046(3) 0.0014(3)
C5 0.0145(4) 0.0182(4) 0.0164(4) -0.0028(3) 0.0044(3) -0.0005(3)
C6 0.0121(3) 0.0185(4) 0.0219(4) -0.0017(3) 0.0047(3) -0.0016(3)
C7 0.0142(3) 0.0182(4) 0.0174(4) 0.0016(3) 0.0090(3) 0.0004(3)
C8 0.0155(4) 0.0169(4) 0.0149(3) 0.0023(3) 0.0082(3) 0.0022(3)
C9 0.0146(4) 0.0132(3) 0.0138(3) -0.0010(3) 0.0072(3) 0.0006(3)
C10 0.0158(4) 0.0237(4) 0.0143(4) -0.0018(3) 0.0063(3) 0.0004(3)
C11 0.0227(4) 0.0223(4) 0.0136(4) -0.0017(3) 0.0084(3) 0.0012(3)
C12 0.0233(4) 0.0185(4) 0.0186(4) -0.0013(3) 0.0136(3) 0.0002(3)
C13 0.0168(4) 0.0216(4) 0.0211(4) -0.0009(3) 0.0110(3) 0.0001(3)

loop_
_atom_type_symbol
_atom_type_description
_atom_type_scat_dispersion_real
_atom_type_scat_dispersion_imag
_atom_type_scat_source
C C 0.0033 0.0016 'International Tables Vol C Tables 4.2.6.8 and 6.1.1.4'
O O 0.0106 0.0060 'International Tables Vol C Tables 4.2.6.8 and 6.1.1.4'
Cl Cl 0.1484 0.1585 'International Tables Vol C Tables 4.2.6.8 and 6.1.1.4'
S S 0.1246 0.1234 'International Tables Vol C Tables 4.2.6.8 and 6.1.1.4'
N N 0.0061 0.0033 'International Tables Vol C Tables 4.2.6.8 and 6.1.1.4'
H H 0.0000 0.0000 'International Tables Vol C Tables 4.2.6.8 and 6.1.1.4'

loop_
_geom_angle_atom_site_label_1
_geom_angle_atom_site_label_2
_geom_angle_atom_site_label_3
_geom_angle
_geom_angle_site_symmetry_1
_geom_angle_site_symmetry_3
_geom_angle_publ_flag
O2 S1 O1 119.73(5) . . ?
O2 S1 N1 108.75(4) . . ?
O1 S1 N1 105.65(4) . . ?
O2 S1 C4 107.15(4) . . ?
O1 S1 C4 106.84(4) . . ?
N1 S1 C4 108.29(4) . . ?
C7 N1 S1 121.10(6) . . ?
C7 N1 H1N 114.6(11) . . ?
S1 N1 H1N 113.2(11) . . ?
C13 N2 C9 118.23(8) . . ?
C6 C1 C2 122.47(8) . . ?
C6 C1 Cl1 119.08(7) . . ?
C2 C1 Cl1 118.45(7) . . ?
C3 C2 C1 118.36(8) . . ?
C3 C2 H2 120.8 . . ?
C1 C2 H2 120.8 . . ?
C2 C3 C4 119.88(8) . . ?
C2 C3 H3 120.1 . . ?
C4 C3 H3 120.1 . . ?
C5 C4 C3 121.13(8) . . ?
C5 C4 S1 120.50(7) . . ?
C3 C4 S1 118.37(7) . . ?
C4 C5 C6 119.25(8) . . ?
C4 C5 H5 120.4 . . ?
C6 C5 H5 120.4 . . ?
C1 C6 C5 118.91(8) . . ?
C1 C6 H6 120.5 . . ?
C5 C6 H6 120.5 . . ?
N1 C7 C8 109.49(7) . . ?
N1 C7 H7A 109.8 . . ?
C8 C7 H7A 109.8 . . ?
N1 C7 H7B 109.8 . . ?
C8 C7 H7B 109.8 . . ?
H7A C7 H7B 108.2 . . ?
C9 C8 C7 114.44(7) . . ?
C9 C8 H8A 108.7 . . ?
C7 C8 H8A 108.7 . . ?
C9 C8 H8B 108.7 . . ?
C7 C8 H8B 108.7 . . ?
H8A C8 H8B 107.6 . . ?
N2 C9 C10 121.60(8) . . ?
N2 C9 C8 116.03(8) . . ?
C10 C9 C8 122.35(8) . . ?
C11 C10 C9 119.33(9) . . ?
C11 C10 H10 120.3 . . ?
C9 C10 H10 120.3 . . ?
C12 C11 C10 119.37(8) . . ?
C12 C11 H11 120.3 . . ?
C10 C11 H11 120.3 . . ?
C11 C12 C13 117.80(8) . . ?
C11 C12 H12 121.1 . . ?
C13 C12 H12 121.1 . . ?
N2 C13 C12 123.66(9) . . ?
N2 C13 H13 118.2 . . ?
C12 C13 H13 118.2 . . ?

loop_
_geom_bond_atom_site_label_1
_geom_bond_atom_site_label_2
_geom_bond_distance
_geom_bond_site_symmetry_2
_geom_bond_publ_flag
Cl1 C1 1.7398(10) . ?
S1 O2 1.4377(8) . ?
S1 O1 1.4409(8) . ?
S1 N1 1.6076(8) . ?
S1 C4 1.7689(9) . ?
N1 C7 1.4692(12) . ?
N1 H1N 0.847(16) . ?
N2 C13 1.3451(12) . ?
N2 C9 1.3467(11) . ?
C1 C6 1.3870(13) . ?
C1 C2 1.3919(13) . ?
C2 C3 1.3888(13) . ?
C2 H2 0.9500 . ?
C3 C4 1.3970(12) . ?
C3 H3 0.9500 . ?
C4 C5 1.3927(12) . ?
C5 C6 1.3951(13) . ?
C5 H5 0.9500 . ?
C6 H6 0.9500 . ?
C7 C8 1.5283(12) . ?
C7 H7A 0.9900 . ?
C7 H7B 0.9900 . ?
C8 C9 1.5133(12) . ?
C8 H8A 0.9900 . ?
C8 H8B 0.9900 . ?
C9 C10 1.3940(12) . ?
C10 C11 1.3900(13) . ?
C10 H10 0.9500 . ?
C11 C12 1.3843(14) . ?
C11 H11 0.9500 . ?
C12 C13 1.3882(13) . ?
C12 H12 0.9500 . ?
C13 H13 0.9500 . ?

loop_
_geom_hbond_atom_site_label_D
_geom_hbond_atom_site_label_H
_geom_hbond_atom_site_label_A
_geom_hbond_distance_DH
_geom_hbond_distance_HA
_geom_hbond_distance_DA
_geom_hbond_angle_DHA
_geom_hbond_site_symmetry_A
_geom_hbond_publ_flag
N1 H1N N2 0.847(16) 2.052(16) 2.8807(12) 165.8(16) 3_566 yes
C12 H12 O1 0.95 2.59 3.4213(13) 146.2 2_556 yes
C8 H8A O1 0.99 2.54 3.2941(13) 133.1 1_565 yes
C7 H7A Cl1 0.99 2.80 3.7152(10) 153.7 3_666 yes
C6 H6 O1 0.95 2.44 3.3522(12) 160.9 2_656 yes
C2 H2 O2 0.95 2.42 3.2803(13) 150.3 4_565 yes

loop_
_geom_torsion_atom_site_label_1
_geom_torsion_atom_site_label_2
_geom_torsion_atom_site_label_3
_geom_torsion_atom_site_label_4
_geom_torsion
_geom_torsion_site_symmetry_1
_geom_torsion_site_symmetry_2
_geom_torsion_site_symmetry_3
_geom_torsion_site_symmetry_4
_geom_torsion_publ_flag
O2 S1 N1 C7 46.95(8) . . . . ?
O1 S1 N1 C7 176.67(7) . . . . ?
C4 S1 N1 C7 -69.16(7) . . . . ?
C6 C1 C2 C3 -0.34(14) . . . . ?
Cl1 C1 C2 C3 -179.89(7) . . . . ?
C1 C2 C3 C4 0.97(13) . . . . ?
C2 C3 C4 C5 -0.81(13) . . . . ?
C2 C3 C4 S1 178.91(7) . . . . ?
O2 S1 C4 C5 -3.17(9) . . . . ?
O1 S1 C4 C5 -132.64(7) . . . . ?
N1 S1 C4 C5 113.98(8) . . . . ?
O2 S1 C4 C3 177.10(7) . . . . ?
O1 S1 C4 C3 47.64(8) . . . . ?
N1 S1 C4 C3 -65.74(8) . . . . ?
C3 C4 C5 C6 0.00(13) . . . . ?
S1 C4 C5 C6 -179.71(7) . . . . ?
C2 C1 C6 C5 -0.46(14) . . . . ?
Cl1 C1 C6 C5 179.08(7) . . . . ?
C4 C5 C6 C1 0.62(13) . . . . ?
S1 N1 C7 C8 -145.35(6) . . . . ?
N1 C7 C8 C9 62.25(9) . . . . ?
C13 N2 C9 C10 1.25(13) . . . . ?
C13 N2 C9 C8 -177.16(8) . . . . ?
C7 C8 C9 N2 -148.05(8) . . . . ?
C7 C8 C9 C10 33.55(12) . . . . ?
N2 C9 C10 C11 -1.06(14) . . . . ?
C8 C9 C10 C11 177.25(8) . . . . ?
C9 C10 C11 C12 -0.14(14) . . . . ?
C10 C11 C12 C13 1.05(14) . . . . ?
C9 N2 C13 C12 -0.26(14) . . . . ?
C11 C12 C13 N2 -0.89(15) . . . . ?
